data_4076355
loop_
_publ_author_name
'D\"urr, Simon'
'Zarzycki, Bartosz'
'Ertler, Daniel'
'Ivanovi\'c-Burmazovi\'c, Ivana'
'Radius, Udo'

_publ_section_title
;
 Aerobic CO Oxidation of a Metal-Bound Carbonyl in a NHC-Stabilized Cobalt
 Half-Sandwich Complex
;
_journal_issue 5
_journal_name_full Organometallics
_journal_page_first 1730
_journal_paper_doi 10.1021/om201037w
_journal_volume 31
_journal_year 2012
_chemical_formula_moiety 'C21 H35 Co N2'
_chemical_formula_sum 'C21 H35 Co N2'
_chemical_formula_weight 374.44
_chemical_name_systematic
; 
 ? 
;
_space_group_IT_number 14
_symmetry_cell_setting monoclinic
_symmetry_space_group_name_Hall '-P 2ybc'
_symmetry_space_group_name_H-M 'P 1 21/c 1'
_atom_sites_solution_hydrogens geom
_atom_sites_solution_primary direct
_atom_sites_solution_secondary difmap
_audit_creation_method SHELXL-97
_cell_angle_alpha 90.00
_cell_angle_beta 90.18(3)
_cell_angle_gamma 90.00
_cell_formula_units_Z 4
_cell_length_a 8.9818(18)
_cell_length_b 13.696(3)
_cell_length_c 16.921(3)
_cell_measurement_reflns_used 6629
_cell_measurement_temperature 203(2)
_cell_measurement_theta_max 24.71
_cell_measurement_theta_min 1.91
_cell_volume 2081.5(7)
_computing_cell_refinement 'STOE X-AREA'
_computing_data_collection 'STOE X-AREA'
_computing_data_reduction 'STOE X-RED'
_computing_molecular_graphics 'SHELXL-97 (Sheldrick, 1997)'
_computing_publication_material 'SHELXL-97 (Sheldrick, 1997)'
_computing_structure_refinement 'SHELXL-97 (Sheldrick, 1997)'
_computing_structure_solution 'SHELXS-97 (Sheldrick, 1990)'
_diffrn_ambient_temperature 203(2)
_diffrn_detector_area_resol_mean 6.67
_diffrn_measured_fraction_theta_full 0.960
_diffrn_measured_fraction_theta_max 0.960
_diffrn_measurement_device_type 'STOE IPDS 1'
_diffrn_measurement_method rotation
_diffrn_radiation_monochromator graphite
_diffrn_radiation_source 'fine-focus sealed tube'
_diffrn_radiation_type MoK\a
_diffrn_radiation_wavelength 0.71073
_diffrn_reflns_av_R_equivalents 0.0304
_diffrn_reflns_av_sigmaI/netI 0.0315
_diffrn_reflns_limit_h_max 8
_diffrn_reflns_limit_h_min -11
_diffrn_reflns_limit_k_max 16
_diffrn_reflns_limit_k_min -16
_diffrn_reflns_limit_l_max 20
_diffrn_reflns_limit_l_min -20
_diffrn_reflns_number 8536
_diffrn_reflns_theta_full 25.95
_diffrn_reflns_theta_max 25.95
_diffrn_reflns_theta_min 1.91
_exptl_absorpt_coefficient_mu 0.829
_exptl_absorpt_correction_type none
_exptl_crystal_colour red
_exptl_crystal_density_diffrn 1.195
_exptl_crystal_density_method 'not measured'
_exptl_crystal_description cube
_exptl_crystal_F_000 808
_exptl_crystal_size_max 0.25
_exptl_crystal_size_mid 0.25
_exptl_crystal_size_min 0.25
_refine_diff_density_max 0.348
_refine_diff_density_min -0.235
_refine_diff_density_rms 0.060
_refine_ls_extinction_method none
_refine_ls_goodness_of_fit_ref 1.052
_refine_ls_hydrogen_treatment constr
_refine_ls_matrix_type full
_refine_ls_number_parameters 226
_refine_ls_number_reflns 3902
_refine_ls_number_restraints 0
_refine_ls_restrained_S_all 1.052
_refine_ls_R_factor_all 0.0466
_refine_ls_R_factor_gt 0.0338
_refine_ls_shift/su_max 0.000
_refine_ls_shift/su_mean 0.000
_refine_ls_structure_factor_coef Fsqd
_refine_ls_weighting_details 'calc w=1/[\s^2^(Fo^2^)+(0.0495P)^2^+0.5716P] where P=(Fo^2^+2Fc^2^)/3'
_refine_ls_weighting_scheme calc
_refine_ls_wR_factor_gt 0.0830
_refine_ls_wR_factor_ref 0.0877
_reflns_number_gt 3179
_reflns_number_total 3902
_reflns_threshold_expression >2sigma(I)
_cod_data_source_file om201037w_si_002.cif
_cod_data_source_block compound2
_cod_original_cell_volume 2081.6(7)
_cod_original_sg_symbol_H-M P2(1)/c
_cod_database_code 4076355

loop_
_symmetry_equiv_pos_as_xyz
'x, y, z'
'-x, y+1/2, -z+1/2'
'-x, -y, -z'
'x, -y-1/2, z-1/2'

loop_
_atom_site_label
_atom_site_type_symbol
_atom_site_fract_x
_atom_site_fract_y
_atom_site_fract_z
_atom_site_U_iso_or_equiv
_atom_site_adp_type
_atom_site_occupancy
_atom_site_symmetry_multiplicity
_atom_site_calc_flag
_atom_site_refinement_flags
Co Co 0.72406(3) 0.890039(18) 0.794608(16) 0.01860(10) Uani 1 1 d .
N1 N 0.4979(2) 0.84761(13) 0.91704(11) 0.0264(4) Uani 1 1 d .
N2 N 0.7092(2) 0.78429(13) 0.94744(10) 0.0252(4) Uani 1 1 d .
C1 C 0.6403(2) 0.83810(14) 0.88942(12) 0.0227(4) Uani 1 1 d .
C2 C 0.4805(3) 0.80041(18) 0.98922(14) 0.0361(6) Uani 1 1 d .
H2A H 0.3928 0.7970 1.0193 0.043 Uiso 1 1 calc R
C3 C 0.6116(3) 0.76099(18) 1.00771(15) 0.0362(6) Uani 1 1 d .
H3A H 0.6337 0.7242 1.0532 0.043 Uiso 1 1 calc R
C4 C 0.3760(3) 0.89899(17) 0.87674(14) 0.0304(5) Uani 1 1 d .
H4A H 0.4153 0.9263 0.8268 0.036 Uiso 1 1 calc R
C5 C 0.2505(3) 0.8278(2) 0.85619(18) 0.0461(7) Uani 1 1 d .
H5A H 0.2892 0.7759 0.8231 0.069 Uiso 1 1 calc R
H5B H 0.1723 0.8623 0.8281 0.069 Uiso 1 1 calc R
H5C H 0.2105 0.8001 0.9044 0.069 Uiso 1 1 calc R
C6 C 0.3171(3) 0.9832(2) 0.92642(17) 0.0453(7) Uani 1 1 d .
H6A H 0.3991 1.0252 0.9419 0.068 Uiso 1 1 calc R
H6B H 0.2690 0.9576 0.9733 0.068 Uiso 1 1 calc R
H6C H 0.2456 1.0205 0.8957 0.068 Uiso 1 1 calc R
C7 C 0.8654(3) 0.75161(17) 0.94686(14) 0.0312(5) Uani 1 1 d .
H7A H 0.9128 0.7756 0.8979 0.037 Uiso 1 1 calc R
C8 C 0.8707(4) 0.6400(2) 0.94674(18) 0.0506(7) Uani 1 1 d .
H8A H 0.8111 0.6152 0.9033 0.076 Uiso 1 1 calc R
H8B H 0.8316 0.6155 0.9963 0.076 Uiso 1 1 calc R
H8C H 0.9730 0.6185 0.9406 0.076 Uiso 1 1 calc R
C9 C 0.9491(3) 0.7936(2) 1.01720(15) 0.0424(6) Uani 1 1 d .
H9A H 0.9488 0.8643 1.0140 0.064 Uiso 1 1 calc R
H9B H 1.0510 0.7700 1.0168 0.064 Uiso 1 1 calc R
H9C H 0.9010 0.7732 1.0657 0.064 Uiso 1 1 calc R
C10 C 0.8588(3) 0.97863(15) 0.85478(14) 0.0293(5) Uani 1 1 d .
H10A H 0.8762 0.9625 0.9105 0.035 Uiso 1 1 calc R
H10B H 0.9479 1.0018 0.8272 0.035 Uiso 1 1 calc R
C11 C 0.7220(3) 1.02652(15) 0.83624(14) 0.0302(5) Uani 1 1 d .
H11A H 0.7264 1.0792 0.7971 0.036 Uiso 1 1 calc R
H11B H 0.6548 1.0399 0.8804 0.036 Uiso 1 1 calc R
C12 C 0.8552(3) 0.87789(14) 0.69133(13) 0.0247(4) Uani 1 1 d .
C13 C 0.7182(3) 0.92615(16) 0.67346(13) 0.0292(5) Uani 1 1 d .
C14 C 0.5988(3) 0.86243(18) 0.69060(13) 0.0307(5) Uani 1 1 d .
C15 C 0.6638(3) 0.77466(16) 0.72201(13) 0.0293(5) Uani 1 1 d .
C16 C 0.8224(3) 0.78313(14) 0.72089(12) 0.0239(4) Uani 1 1 d .
C17 C 1.0076(3) 0.9180(2) 0.67514(16) 0.0390(6) Uani 1 1 d .
H17A H 1.0257 0.9175 0.6187 0.059 Uiso 1 1 calc R
H17B H 1.0817 0.8779 0.7016 0.059 Uiso 1 1 calc R
H17C H 1.0140 0.9844 0.6948 0.059 Uiso 1 1 calc R
C18 C 0.7066(4) 1.02576(19) 0.63599(16) 0.0516(8) Uani 1 1 d .
H18A H 0.7173 1.0198 0.5792 0.077 Uiso 1 1 calc R
H18B H 0.7849 1.0675 0.6566 0.077 Uiso 1 1 calc R
H18C H 0.6104 1.0541 0.6481 0.077 Uiso 1 1 calc R
C19 C 0.4382(3) 0.8795(3) 0.66879(17) 0.0557(8) Uani 1 1 d .
H19A H 0.4272 0.8773 0.6118 0.084 Uiso 1 1 calc R
H19B H 0.4071 0.9430 0.6880 0.084 Uiso 1 1 calc R
H19C H 0.3769 0.8292 0.6925 0.084 Uiso 1 1 calc R
C20 C 0.5805(4) 0.6830(2) 0.74407(18) 0.0502(8) Uani 1 1 d .
H20A H 0.5803 0.6382 0.6996 0.075 Uiso 1 1 calc R
H20B H 0.4788 0.6995 0.7577 0.075 Uiso 1 1 calc R
H20C H 0.6288 0.6523 0.7890 0.075 Uiso 1 1 calc R
C21 C 0.9331(3) 0.70352(17) 0.73771(15) 0.0380(6) Uani 1 1 d .
H21A H 0.9575 0.6700 0.6889 0.057 Uiso 1 1 calc R
H21B H 0.8905 0.6574 0.7748 0.057 Uiso 1 1 calc R
H21C H 1.0227 0.7317 0.7602 0.057 Uiso 1 1 calc R

loop_
_atom_site_aniso_label
_atom_site_aniso_U_11
_atom_site_aniso_U_22
_atom_site_aniso_U_33
_atom_site_aniso_U_23
_atom_site_aniso_U_13
_atom_site_aniso_U_12
Co 0.02123(15) 0.01926(14) 0.01533(15) -0.00117(10) 0.00281(10) -0.00015(11)
N1 0.0240(10) 0.0347(9) 0.0206(10) 0.0007(7) 0.0064(7) -0.0026(8)
N2 0.0298(10) 0.0289(9) 0.0170(9) 0.0034(7) 0.0041(7) 0.0015(7)
C1 0.0249(11) 0.0218(9) 0.0213(11) -0.0042(8) 0.0016(8) -0.0024(8)
C2 0.0342(14) 0.0492(14) 0.0250(13) 0.0054(10) 0.0123(10) -0.0038(11)
C3 0.0426(15) 0.0415(13) 0.0244(13) 0.0091(10) 0.0103(11) -0.0002(11)
C4 0.0262(12) 0.0428(13) 0.0223(12) -0.0022(9) 0.0025(9) 0.0020(10)
C5 0.0305(14) 0.0632(17) 0.0447(16) -0.0088(13) 0.0008(12) -0.0047(12)
C6 0.0387(15) 0.0556(16) 0.0415(16) -0.0099(12) 0.0027(12) 0.0139(12)
C7 0.0345(13) 0.0373(12) 0.0219(12) 0.0056(9) 0.0062(9) 0.0106(10)
C8 0.067(2) 0.0428(14) 0.0421(17) 0.0076(12) 0.0088(14) 0.0213(13)
C9 0.0353(14) 0.0650(17) 0.0270(14) 0.0061(12) -0.0012(11) 0.0082(13)
C10 0.0318(13) 0.0270(11) 0.0291(12) -0.0043(9) -0.0001(10) -0.0060(9)
C11 0.0414(14) 0.0222(10) 0.0270(12) -0.0047(8) 0.0002(10) 0.0024(9)
C12 0.0311(12) 0.0238(10) 0.0191(11) -0.0026(8) 0.0083(9) -0.0008(8)
C13 0.0430(14) 0.0299(10) 0.0149(11) 0.0023(8) 0.0052(9) 0.0089(10)
C14 0.0240(12) 0.0495(13) 0.0186(11) -0.0095(9) -0.0012(9) 0.0053(10)
C15 0.0347(13) 0.0318(11) 0.0216(12) -0.0101(8) 0.0075(9) -0.0090(9)
C16 0.0315(12) 0.0221(10) 0.0180(11) -0.0030(8) 0.0054(8) 0.0007(8)
C17 0.0354(14) 0.0483(14) 0.0334(14) -0.0021(11) 0.0109(11) -0.0130(11)
C18 0.083(2) 0.0433(15) 0.0286(14) 0.0118(11) 0.0133(14) 0.0288(15)
C19 0.0343(15) 0.103(3) 0.0300(15) -0.0163(15) -0.0053(11) 0.0139(16)
C20 0.0583(19) 0.0453(15) 0.0472(17) -0.0141(12) 0.0163(14) -0.0276(13)
C21 0.0549(16) 0.0322(12) 0.0268(13) -0.0029(9) 0.0007(11) 0.0153(11)

loop_
_atom_type_symbol
_atom_type_description
_atom_type_scat_dispersion_real
_atom_type_scat_dispersion_imag
_atom_type_scat_source
C C 0.0033 0.0016 'International Tables Vol C Tables 4.2.6.8 and 6.1.1.4'
H H 0.0000 0.0000 'International Tables Vol C Tables 4.2.6.8 and 6.1.1.4'
N N 0.0061 0.0033 'International Tables Vol C Tables 4.2.6.8 and 6.1.1.4'
Co Co 0.3494 0.9721 'International Tables Vol C Tables 4.2.6.8 and 6.1.1.4'

loop_
_geom_angle_atom_site_label_1
_geom_angle_atom_site_label_2
_geom_angle_atom_site_label_3
_geom_angle
C1 Co C10 92.17(9)
C1 Co C11 92.76(9)
C10 Co C11 41.91(10)
C1 Co C15 96.38(9)
C10 Co C15 157.62(10)
C11 Co C15 156.91(10)
C1 Co C13 153.42(10)
C10 Co C13 111.55(10)
C11 Co C13 97.07(9)
C15 Co C13 66.23(9)
C1 Co C12 152.27(8)
C10 Co C12 97.54(9)
C11 Co C12 111.74(9)
C15 Co C12 66.14(8)
C13 Co C12 39.50(9)
C1 Co C16 113.77(8)
C10 Co C16 117.92(9)
C11 Co C16 149.18(9)
C15 Co C16 39.86(9)
C13 Co C16 66.36(8)
C12 Co C16 39.24(8)
C1 Co C14 114.91(9)
C10 Co C14 148.57(10)
C11 Co C14 117.02(10)
C15 Co C14 40.09(10)
C13 Co C14 39.05(10)
C12 Co C14 66.15(9)
C16 Co C14 66.98(9)
C1 N1 C2 111.3(2)
C1 N1 C4 125.66(18)
C2 N1 C4 123.05(19)
C1 N2 C3 111.43(19)
C1 N2 C7 125.84(17)
C3 N2 C7 122.70(19)
N1 C1 N2 103.08(17)
N1 C1 Co 128.45(16)
N2 C1 Co 128.46(16)
C3 C2 N1 107.0(2)
C3 C2 H2A 126.5
N1 C2 H2A 126.5
C2 C3 N2 107.2(2)
C2 C3 H3A 126.4
N2 C3 H3A 126.4
N1 C4 C6 111.5(2)
N1 C4 C5 110.4(2)
C6 C4 C5 110.6(2)
N1 C4 H4A 108.1
C6 C4 H4A 108.1
C5 C4 H4A 108.1
C4 C5 H5A 109.5
C4 C5 H5B 109.5
H5A C5 H5B 109.5
C4 C5 H5C 109.5
H5A C5 H5C 109.5
H5B C5 H5C 109.5
C4 C6 H6A 109.5
C4 C6 H6B 109.5
H6A C6 H6B 109.5
C4 C6 H6C 109.5
H6A C6 H6C 109.5
H6B C6 H6C 109.5
N2 C7 C9 110.44(19)
N2 C7 C8 109.5(2)
C9 C7 C8 111.3(2)
N2 C7 H7A 108.5
C9 C7 H7A 108.5
C8 C7 H7A 108.5
C7 C8 H8A 109.5
C7 C8 H8B 109.5
H8A C8 H8B 109.5
C7 C8 H8C 109.5
H8A C8 H8C 109.5
H8B C8 H8C 109.5
C7 C9 H9A 109.5
C7 C9 H9B 109.5
H9A C9 H9B 109.5
C7 C9 H9C 109.5
H9A C9 H9C 109.5
H9B C9 H9C 109.5
C11 C10 Co 69.27(13)
C11 C10 H10A 116.7
Co C10 H10A 116.7
C11 C10 H10B 116.7
Co C10 H10B 116.7
H10A C10 H10B 113.7
C10 C11 Co 68.81(12)
C10 C11 H11A 116.8
Co C11 H11A 116.8
C10 C11 H11B 116.8
Co C11 H11B 116.8
H11A C11 H11B 113.8
C16 C12 C13 108.5(2)
C16 C12 C17 126.0(2)
C13 C12 C17 125.3(2)
C16 C12 Co 70.43(12)
C13 C12 Co 69.96(12)
C17 C12 Co 129.19(16)
C14 C13 C12 108.93(19)
C14 C13 C18 126.4(2)
C12 C13 C18 124.5(2)
C14 C13 Co 70.87(13)
C12 C13 Co 70.54(12)
C18 C13 Co 128.48(17)
C13 C14 C15 106.5(2)
C13 C14 C19 125.5(2)
C15 C14 C19 127.4(2)
C13 C14 Co 70.08(13)
C15 C14 Co 68.18(13)
C19 C14 Co 132.94(17)
C16 C15 C14 109.33(19)
C16 C15 C20 124.5(2)
C14 C15 C20 125.8(2)
C16 C15 Co 71.80(12)
C14 C15 Co 71.73(13)
C20 C15 Co 128.05(17)
C12 C16 C15 106.62(19)
C12 C16 C21 126.3(2)
C15 C16 C21 126.7(2)
C12 C16 Co 70.33(11)
C15 C16 Co 68.34(12)
C21 C16 Co 131.85(16)
C12 C17 H17A 109.5
C12 C17 H17B 109.5
H17A C17 H17B 109.5
C12 C17 H17C 109.5
H17A C17 H17C 109.5
H17B C17 H17C 109.5
C13 C18 H18A 109.5
C13 C18 H18B 109.5
H18A C18 H18B 109.5
C13 C18 H18C 109.5
H18A C18 H18C 109.5
H18B C18 H18C 109.5
C14 C19 H19A 109.5
C14 C19 H19B 109.5
H19A C19 H19B 109.5
C14 C19 H19C 109.5
H19A C19 H19C 109.5
H19B C19 H19C 109.5
C15 C20 H20A 109.5
C15 C20 H20B 109.5
H20A C20 H20B 109.5
C15 C20 H20C 109.5
H20A C20 H20C 109.5
H20B C20 H20C 109.5
C16 C21 H21A 109.5
C16 C21 H21B 109.5
H21A C21 H21B 109.5
C16 C21 H21C 109.5
H21A C21 H21C 109.5
H21B C21 H21C 109.5

loop_
_geom_bond_atom_site_label_1
_geom_bond_atom_site_label_2
_geom_bond_distance
Co C1 1.912(2)
Co C10 1.991(2)
Co C11 1.998(2)
Co C15 2.072(2)
Co C13 2.109(2)
Co C12 2.117(2)
Co C16 2.118(2)
Co C14 2.120(2)
N1 C1 1.369(3)
N1 C2 1.391(3)
N1 C4 1.468(3)
N2 C1 1.373(3)
N2 C3 1.384(3)
N2 C7 1.472(3)
C2 C3 1.332(4)
C2 H2A 0.9400
C3 H3A 0.9400
C4 C6 1.524(3)
C4 C5 1.529(4)
C4 H4A 0.9900
C5 H5A 0.9700
C5 H5B 0.9700
C5 H5C 0.9700
C6 H6A 0.9700
C6 H6B 0.9700
C6 H6C 0.9700
C7 C9 1.519(4)
C7 C8 1.529(3)
C7 H7A 0.9900
C8 H8A 0.9700
C8 H8B 0.9700
C8 H8C 0.9700
C9 H9A 0.9700
C9 H9B 0.9700
C9 H9C 0.9700
C10 C11 1.427(3)
C10 H10A 0.9800
C10 H10B 0.9800
C11 H11A 0.9800
C11 H11B 0.9800
C12 C16 1.422(3)
C12 C13 1.428(3)
C12 C17 1.501(3)
C13 C14 1.413(3)
C13 C18 1.508(3)
C14 C15 1.438(3)
C14 C19 1.506(4)
C15 C16 1.429(3)
C15 C20 1.509(3)
C16 C21 1.502(3)
C17 H17A 0.9700
C17 H17B 0.9700
C17 H17C 0.9700
C18 H18A 0.9700
C18 H18B 0.9700
C18 H18C 0.9700
C19 H19A 0.9700
C19 H19B 0.9700
C19 H19C 0.9700
C20 H20A 0.9700
C20 H20B 0.9700
C20 H20C 0.9700
C21 H21A 0.9700
C21 H21B 0.9700
C21 H21C 0.9700
